data_1561090
loop_
_publ_author_name
'Ouadoudi, Omar'
'Kaehler, Tanja'
'Bolte, Michael'
'Lerner, Hans-Wolfram'
'Wagner, Matthias'

_publ_section_title
;
 One tool to bring them all: Au-catalyzed synthesis of B,O- and B,N-doped
 PAHs from boronic and borinic acids
;
_journal_issue 16
_journal_name_full 'Chemical Science'
_journal_page_first 5898
_journal_page_last 5909
_journal_paper_doi 10.1039/D1SC00543J
_journal_volume 12
_journal_year 2021
_chemical_formula_moiety '2(C31 H31 B O), 0.5(C6 H14)'
_chemical_formula_sum 'C32.5 H34.5 B O'
_chemical_formula_weight 451.91
_space_group_crystal_system triclinic
_space_group_IT_number 2
_space_group_name_Hall '-P 1'
_space_group_name_H-M_alt 'P -1'
_atom_sites_solution_hydrogens mixed
_atom_sites_solution_primary direct
_audit_creation_method SHELXL-2018/3
_audit_update_record
;
2021-01-26 deposited with the CCDC.	2021-03-17 downloaded from the CCDC.
;
_cell_angle_alpha 96.874(5)
_cell_angle_beta 102.280(5)
_cell_angle_gamma 90.643(5)
_cell_formula_units_Z 4
_cell_length_a 12.8766(8)
_cell_length_b 14.0599(9)
_cell_length_c 15.4098(10)
_cell_measurement_reflns_used 27209
_cell_measurement_temperature 173(2)
_cell_measurement_theta_max 25.94
_cell_measurement_theta_min 3.25
_cell_volume 2704.5(3)
_computing_cell_refinement 'X-Area (Stoe & Cie, 2001)'
_computing_data_collection 'X-Area (Stoe & Cie, 2001)'
_computing_data_reduction 'X-Area (Stoe & Cie, 2001)'
_computing_molecular_graphics 'XP in SHELXTL-Plus (Sheldrick, 2008)'
_computing_publication_material SHELXL
_computing_structure_refinement 'SHELXL (Sheldrick, 2008)'
_computing_structure_solution 'SHELXS (Sheldrick, 2008)'
_diffrn_ambient_temperature 173(2)
_diffrn_measured_fraction_theta_full 0.997
_diffrn_measured_fraction_theta_max 0.997
_diffrn_measurement_device_type 'STOE IPDS II two-circle-diffractometer'
_diffrn_measurement_method \w
_diffrn_radiation_type MoK\a
_diffrn_radiation_wavelength 0.71073
_diffrn_reflns_av_R_equivalents 0.0526
_diffrn_reflns_av_unetI/netI 0.0531
_diffrn_reflns_Laue_measured_fraction_full 0.997
_diffrn_reflns_Laue_measured_fraction_max 0.997
_diffrn_reflns_limit_h_max 15
_diffrn_reflns_limit_h_min -15
_diffrn_reflns_limit_k_max 16
_diffrn_reflns_limit_k_min -16
_diffrn_reflns_limit_l_max 18
_diffrn_reflns_limit_l_min -18
_diffrn_reflns_number 36720
_diffrn_reflns_point_group_measured_fraction_full 0.997
_diffrn_reflns_point_group_measured_fraction_max 0.997
_diffrn_reflns_theta_full 25.000
_diffrn_reflns_theta_max 25.027
_diffrn_reflns_theta_min 3.251
_diffrn_source 'Genix 3D I\mS microfocus X-ray source'
_exptl_absorpt_coefficient_mu 0.064
_exptl_absorpt_correction_T_max 1.000
_exptl_absorpt_correction_T_min 0.627
_exptl_absorpt_correction_type multi-scan
_exptl_absorpt_process_details 'X-Area (Stoe & Cie, 2001)'
_exptl_crystal_colour colourless
_exptl_crystal_density_diffrn 1.110
_exptl_crystal_description plate
_exptl_crystal_F_000 970
_exptl_crystal_size_max 0.140
_exptl_crystal_size_mid 0.120
_exptl_crystal_size_min 0.030
_refine_diff_density_max 0.361
_refine_diff_density_min -0.396
_refine_diff_density_rms 0.048
_refine_ls_extinction_method none
_refine_ls_goodness_of_fit_ref 1.149
_refine_ls_hydrogen_treatment mixed
_refine_ls_matrix_type full
_refine_ls_number_parameters 636
_refine_ls_number_reflns 9551
_refine_ls_number_restraints 0
_refine_ls_restrained_S_all 1.149
_refine_ls_R_factor_all 0.1208
_refine_ls_R_factor_gt 0.0862
_refine_ls_shift/su_max 0.000
_refine_ls_shift/su_mean 0.000
_refine_ls_structure_factor_coef Fsqd
_refine_ls_weighting_details 'w=1/[\s^2^(Fo^2^)+(0.0512P)^2^+2.7670P] where P=(Fo^2^+2Fc^2^)/3'
_refine_ls_weighting_scheme calc
_refine_ls_wR_factor_gt 0.1754
_refine_ls_wR_factor_ref 0.1902
_reflns_Friedel_coverage 0.000
_reflns_number_gt 6818
_reflns_number_total 9551
_reflns_threshold_expression 'I > 2\s(I)'
_cod_data_source_file d1sc00543j2.cif
_cod_data_source_block wa2920
_cod_depositor_comments 'Adding full bibliography for 1561085--1561097.cif.'
_cod_original_formula_sum 'C32.50 H34.50 B O'
_cod_database_code 1561090
_shelx_shelxl_version_number 2018/3
_shelx_space_group_comment
; 
The symmetry employed for this shelxl refinement is uniquely defined 
by the following loop, which should always be used as a source of 
symmetry information in preference to the above space-group names. 
They are only intended as comments. 
;
_shelx_estimated_absorpt_t_min 0.991
_shelx_estimated_absorpt_t_max 0.998

loop_
_space_group_symop_operation_xyz
'x, y, z'
'-x, -y, -z'

loop_
_atom_site_label
_atom_site_type_symbol
_atom_site_fract_x
_atom_site_fract_y
_atom_site_fract_z
_atom_site_U_iso_or_equiv
_atom_site_adp_type
_atom_site_occupancy
_atom_site_site_symmetry_order
_atom_site_calc_flag
_atom_site_refinement_flags_posn
_atom_site_refinement_flags_adp
_atom_site_refinement_flags_occupancy
_atom_site_disorder_assembly
_atom_site_disorder_group
B1 B 0.5155(4) 0.2420(3) 0.2653(3) 0.0486(11) Uani 1 1 d . . . . .
O1 O 0.5281(4) 0.2903(3) 0.3482(2) 0.1002(15) Uani 1 1 d . . . . .
H1 H 0.568(5) 0.268(4) 0.389(4) 0.11(2) Uiso 1 1 d . . . . .
C1 C 0.4417(3) 0.2885(2) 0.1875(2) 0.0397(8) Uani 1 1 d . . . . .
C2 C 0.3316(3) 0.2686(2) 0.1676(2) 0.0425(8) Uani 1 1 d . . . . .
C3 C 0.2662(3) 0.3100(3) 0.0998(2) 0.0449(9) Uani 1 1 d . . . . .
H3 H 0.191947 0.294771 0.086415 0.054 Uiso 1 1 calc R U . . .
C4 C 0.3057(3) 0.3726(3) 0.0511(2) 0.0427(9) Uani 1 1 d . . . . .
C5 C 0.4141(3) 0.3927(2) 0.0716(2) 0.0430(8) Uani 1 1 d . . . . .
H5 H 0.442698 0.435595 0.038769 0.052 Uiso 1 1 calc R U . . .
C6 C 0.4829(3) 0.3522(2) 0.1386(2) 0.0413(8) Uani 1 1 d . . . . .
C7 C 0.2844(4) 0.2036(3) 0.2215(3) 0.0690(12) Uani 1 1 d . . . . .
H7A H 0.290341 0.235539 0.282509 0.103 Uiso 1 1 calc R U . . .
H7B H 0.322998 0.143883 0.223408 0.103 Uiso 1 1 calc R U . . .
H7C H 0.209329 0.188982 0.193441 0.103 Uiso 1 1 calc R U . . .
C8 C 0.2338(3) 0.4178(3) -0.0220(3) 0.0619(12) Uani 1 1 d . . . . .
H8A H 0.271112 0.473141 -0.036091 0.093 Uiso 1 1 calc R U . . .
H8B H 0.169528 0.438744 -0.001952 0.093 Uiso 1 1 calc R U . . .
H8C H 0.213998 0.370733 -0.075653 0.093 Uiso 1 1 calc R U . . .
C9 C 0.6003(3) 0.3785(3) 0.1586(3) 0.0639(11) Uani 1 1 d . . . . .
H9A H 0.611884 0.435497 0.130520 0.096 Uiso 1 1 calc R U . . .
H9B H 0.638443 0.325007 0.134727 0.096 Uiso 1 1 calc R U . . .
H9C H 0.626726 0.391895 0.223487 0.096 Uiso 1 1 calc R U . . .
C11 C 0.5755(3) 0.1473(2) 0.2467(2) 0.0366(8) Uani 1 1 d . . . . .
C12 C 0.6322(3) 0.0939(2) 0.3152(2) 0.0380(8) Uani 1 1 d . . . . .
C13 C 0.6925(3) 0.0186(2) 0.2934(2) 0.0405(8) Uani 1 1 d . . . . .
H13 H 0.730565 -0.014655 0.339679 0.049 Uiso 1 1 calc R U . . .
C14 C 0.6995(3) -0.0109(2) 0.2040(2) 0.0369(8) Uani 1 1 d . . . . .
C15 C 0.7616(3) -0.0883(3) 0.1805(3) 0.0464(9) Uani 1 1 d . . . . .
H15 H 0.803373 -0.120288 0.225988 0.056 Uiso 1 1 calc R U . . .
C16 C 0.7617(3) -0.1172(3) 0.0929(3) 0.0494(9) Uani 1 1 d . . . . .
H16 H 0.803018 -0.169630 0.077762 0.059 Uiso 1 1 calc R U . . .
C17 C 0.7017(3) -0.0705(3) 0.0250(2) 0.0444(9) Uani 1 1 d . . . . .
H17 H 0.702195 -0.091900 -0.035743 0.053 Uiso 1 1 calc R U . . .
C18 C 0.6424(3) 0.0055(2) 0.0454(2) 0.0395(8) Uani 1 1 d . . . . .
H18 H 0.602214 0.036816 -0.001319 0.047 Uiso 1 1 calc R U . . .
C19 C 0.6403(2) 0.0380(2) 0.1351(2) 0.0336(7) Uani 1 1 d . . . . .
C20 C 0.5805(2) 0.1160(2) 0.1599(2) 0.0353(7) Uani 1 1 d . . . . .
H20 H 0.541244 0.148719 0.113773 0.042 Uiso 1 1 calc R U . . .
C21 C 0.6249(3) 0.1184(3) 0.4070(2) 0.0448(9) Uani 1 1 d . . . . .
C22 C 0.6141(3) 0.1393(3) 0.4822(2) 0.0481(9) Uani 1 1 d . . . . .
C31 C 0.5955(3) 0.1684(3) 0.5701(2) 0.0441(8) Uani 1 1 d . . . . .
C32 C 0.5828(3) 0.2648(3) 0.5974(2) 0.0461(9) Uani 1 1 d . . . . .
H32 H 0.589412 0.311239 0.558708 0.055 Uiso 1 1 calc R U . . .
C33 C 0.5608(3) 0.2933(3) 0.6801(2) 0.0433(8) Uani 1 1 d . . . . .
H33 H 0.552217 0.359394 0.697261 0.052 Uiso 1 1 calc R U . . .
C34 C 0.5508(2) 0.2278(2) 0.7396(2) 0.0368(8) Uani 1 1 d . . . . .
C35 C 0.5626(3) 0.1322(3) 0.7108(3) 0.0517(10) Uani 1 1 d . . . . .
H35 H 0.555570 0.085673 0.749341 0.062 Uiso 1 1 calc R U . . .
C36 C 0.5843(3) 0.1022(3) 0.6282(3) 0.0564(10) Uani 1 1 d . . . . .
H36 H 0.591582 0.035906 0.610718 0.068 Uiso 1 1 calc R U . . .
C37 C 0.5247(3) 0.2632(2) 0.8297(2) 0.0381(8) Uani 1 1 d . . . . .
C38 C 0.5329(3) 0.1846(3) 0.8910(3) 0.0543(10) Uani 1 1 d . . . . .
H38A H 0.484571 0.130487 0.861446 0.081 Uiso 1 1 calc R U . . .
H38B H 0.606088 0.163027 0.903719 0.081 Uiso 1 1 calc R U . . .
H38C H 0.513390 0.209981 0.947182 0.081 Uiso 1 1 calc R U . . .
C39 C 0.6008(3) 0.3451(3) 0.8783(3) 0.0603(11) Uani 1 1 d . . . . .
H39A H 0.582916 0.367027 0.935966 0.091 Uiso 1 1 calc R U . . .
H39B H 0.673790 0.323082 0.888395 0.091 Uiso 1 1 calc R U . . .
H39C H 0.594726 0.398226 0.841902 0.091 Uiso 1 1 calc R U . . .
C40 C 0.4103(3) 0.2985(4) 0.8131(3) 0.0683(13) Uani 1 1 d . . . . .
H40A H 0.361010 0.245686 0.781675 0.102 Uiso 1 1 calc R U . . .
H40B H 0.392111 0.320830 0.870493 0.102 Uiso 1 1 calc R U . . .
H40C H 0.404963 0.351297 0.776427 0.102 Uiso 1 1 calc R U . . .
B1A B -0.0092(3) 0.7097(3) 0.2640(3) 0.0382(9) Uani 1 1 d . . . . .
O1A O -0.0432(2) 0.7393(2) 0.18290(18) 0.0542(7) Uani 1 1 d . . . . .
H1A H -0.001(4) 0.721(4) 0.149(4) 0.10(2) Uiso 1 1 d . . . . .
C1A C -0.0742(3) 0.7447(2) 0.3363(2) 0.0369(8) Uani 1 1 d . . . . .
C2A C -0.0544(3) 0.8376(3) 0.3829(2) 0.0465(9) Uani 1 1 d . . . . .
C3A C -0.1202(3) 0.8719(3) 0.4393(2) 0.0536(10) Uani 1 1 d . . . . .
H3A H -0.106647 0.934812 0.470445 0.064 Uiso 1 1 calc R U . . .
C4A C -0.2045(3) 0.8175(3) 0.4516(2) 0.0530(10) Uani 1 1 d . . . . .
C5A C -0.2213(3) 0.7258(3) 0.4076(2) 0.0502(10) Uani 1 1 d . . . . .
H5A H -0.278316 0.687044 0.415992 0.060 Uiso 1 1 calc R U . . .
C6A C -0.1570(3) 0.6888(3) 0.3512(2) 0.0405(8) Uani 1 1 d . . . . .
C7A C 0.0355(4) 0.8994(3) 0.3697(3) 0.0775(14) Uani 1 1 d . . . . .
H7A1 H 0.038675 0.961110 0.407439 0.116 Uiso 1 1 calc R U . . .
H7A2 H 0.023841 0.910193 0.306758 0.116 Uiso 1 1 calc R U . . .
H7A3 H 0.102681 0.867272 0.386372 0.116 Uiso 1 1 calc R U . . .
C8A C -0.2763(4) 0.8580(4) 0.5119(3) 0.0799(15) Uani 1 1 d . . . . .
H8A1 H -0.237174 0.908274 0.556810 0.120 Uiso 1 1 calc R U . . .
H8A2 H -0.299895 0.806703 0.541884 0.120 Uiso 1 1 calc R U . . .
H8A3 H -0.338363 0.885101 0.475883 0.120 Uiso 1 1 calc R U . . .
C9A C -0.1779(3) 0.5870(3) 0.3045(3) 0.0549(10) Uani 1 1 d . . . . .
H9A1 H -0.181048 0.586577 0.240386 0.082 Uiso 1 1 calc R U . . .
H9A2 H -0.245829 0.561890 0.313222 0.082 Uiso 1 1 calc R U . . .
H9A3 H -0.120504 0.546620 0.329826 0.082 Uiso 1 1 calc R U . . .
C11A C 0.0883(2) 0.6428(2) 0.2845(2) 0.0329(7) Uani 1 1 d . . . . .
C12A C 0.1440(2) 0.6002(2) 0.2188(2) 0.0324(7) Uani 1 1 d . . . . .
C13A C 0.2237(3) 0.5382(2) 0.2413(2) 0.0341(7) Uani 1 1 d . . . . .
H13A H 0.256843 0.508295 0.196196 0.041 Uiso 1 1 calc R U . . .
C14A C 0.2577(2) 0.5177(2) 0.3305(2) 0.0313(7) Uani 1 1 d . . . . .
C15A C 0.3438(3) 0.4574(2) 0.3559(2) 0.0390(8) Uani 1 1 d . . . . .
H15A H 0.377426 0.426117 0.311661 0.047 Uiso 1 1 calc R U . . .
C16A C 0.3783(3) 0.4443(3) 0.4429(2) 0.0467(9) Uani 1 1 d . . . . .
H16A H 0.435953 0.403847 0.459102 0.056 Uiso 1 1 calc R U . . .
C17A C 0.3303(3) 0.4894(3) 0.5089(2) 0.0482(9) Uani 1 1 d . . . . .
H17A H 0.356588 0.480706 0.569775 0.058 Uiso 1 1 calc R U . . .
C18A C 0.2457(3) 0.5459(3) 0.4867(2) 0.0438(9) Uani 1 1 d . . . . .
H18A H 0.212249 0.574829 0.532012 0.053 Uiso 1 1 calc R U . . .
C19A C 0.2074(2) 0.5616(2) 0.3967(2) 0.0333(7) Uani 1 1 d . . . . .
C20A C 0.1218(2) 0.6219(2) 0.3707(2) 0.0349(7) Uani 1 1 d . . . . .
H20A H 0.085951 0.649253 0.414942 0.042 Uiso 1 1 calc R U . . .
C21A C 0.1182(3) 0.6227(2) 0.1276(2) 0.0351(7) Uani 1 1 d . . . . .
C22A C 0.1040(3) 0.6413(2) 0.0518(2) 0.0368(8) Uani 1 1 d . . . . .
C31A C 0.0882(2) 0.6643(2) -0.0385(2) 0.0338(7) Uani 1 1 d . . . . .
C32A C 0.1413(3) 0.7432(3) -0.0580(2) 0.0489(9) Uani 1 1 d . . . . .
H32A H 0.188647 0.782278 -0.011323 0.059 Uiso 1 1 calc R U . . .
C33A C 0.1257(3) 0.7648(3) -0.1447(2) 0.0472(9) Uani 1 1 d . . . . .
H33A H 0.163170 0.818742 -0.156516 0.057 Uiso 1 1 calc R U . . .
C34A C 0.0569(2) 0.7103(2) -0.2153(2) 0.0341(7) Uani 1 1 d . . . . .
C35A C 0.0059(3) 0.6317(3) -0.1951(2) 0.0418(8) Uani 1 1 d . . . . .
H35A H -0.041010 0.592288 -0.241883 0.050 Uiso 1 1 calc R U . . .
C36A C 0.0212(3) 0.6087(3) -0.1082(2) 0.0433(8) Uani 1 1 d . . . . .
H36A H -0.015054 0.553916 -0.096726 0.052 Uiso 1 1 calc R U . . .
C37A C 0.0435(3) 0.7367(2) -0.3106(2) 0.0395(8) Uani 1 1 d . . . . .
C38A C -0.0366(3) 0.6696(3) -0.3784(2) 0.0595(11) Uani 1 1 d . . . . .
H38D H -0.106258 0.673186 -0.362256 0.089 Uiso 1 1 calc R U . . .
H38E H -0.042455 0.688833 -0.438238 0.089 Uiso 1 1 calc R U . . .
H38F H -0.012678 0.603708 -0.378161 0.089 Uiso 1 1 calc R U . . .
C39A C 0.1507(3) 0.7297(3) -0.3372(3) 0.0604(11) Uani 1 1 d . . . . .
H39D H 0.174715 0.663946 -0.335685 0.091 Uiso 1 1 calc R U . . .
H39E H 0.143699 0.747175 -0.397800 0.091 Uiso 1 1 calc R U . . .
H39F H 0.202789 0.773654 -0.295134 0.091 Uiso 1 1 calc R U . . .
C40A C 0.0069(4) 0.8393(3) -0.3131(3) 0.0636(12) Uani 1 1 d . . . . .
H40D H -0.062096 0.844268 -0.296096 0.095 Uiso 1 1 calc R U . . .
H40E H 0.059258 0.882975 -0.271143 0.095 Uiso 1 1 calc R U . . .
H40F H 0.000168 0.856496 -0.373809 0.095 Uiso 1 1 calc R U . . .
C41 C 0.1636(4) 0.9312(5) 0.1660(4) 0.0962(18) Uani 1 1 d . . . . .
H41A H 0.150485 0.906078 0.219506 0.144 Uiso 1 1 calc R U . . .
H41B H 0.199943 0.883448 0.132704 0.144 Uiso 1 1 calc R U . . .
H41C H 0.208315 0.990131 0.183914 0.144 Uiso 1 1 calc R U . . .
C42 C 0.0614(6) 0.9523(10) 0.1087(6) 0.209(6) Uani 1 1 d . . . . .
H42A H 0.018143 0.891621 0.096510 0.250 Uiso 1 1 calc R U . . .
H42B H 0.026423 0.997128 0.147155 0.250 Uiso 1 1 calc R U . . .
C43 C 0.0475(4) 0.9882(5) 0.0290(4) 0.0975(18) Uani 1 1 d . . . . .
H43A H 0.081918 0.942320 -0.008937 0.117 Uiso 1 1 calc R U . . .
H43B H 0.092867 1.047608 0.041740 0.117 Uiso 1 1 calc R U . . .

loop_
_atom_site_aniso_label
_atom_site_aniso_U_11
_atom_site_aniso_U_22
_atom_site_aniso_U_33
_atom_site_aniso_U_23
_atom_site_aniso_U_13
_atom_site_aniso_U_12
B1 0.057(3) 0.047(3) 0.039(2) -0.0005(19) 0.006(2) 0.016(2)
O1 0.157(4) 0.094(3) 0.0367(17) -0.0075(17) -0.004(2) 0.085(3)
C1 0.048(2) 0.0335(18) 0.0356(19) -0.0037(14) 0.0086(15) 0.0145(15)
C2 0.049(2) 0.0378(19) 0.040(2) -0.0020(15) 0.0124(16) 0.0065(16)
C3 0.0360(18) 0.049(2) 0.045(2) -0.0089(17) 0.0069(16) 0.0082(16)
C4 0.053(2) 0.040(2) 0.0315(18) -0.0040(15) 0.0053(16) 0.0207(16)
C5 0.055(2) 0.0365(19) 0.038(2) 0.0026(15) 0.0132(16) 0.0104(16)
C6 0.0427(19) 0.041(2) 0.0390(19) -0.0008(16) 0.0096(15) 0.0109(16)
C7 0.072(3) 0.070(3) 0.071(3) 0.018(2) 0.023(2) -0.007(2)
C8 0.068(3) 0.069(3) 0.046(2) 0.007(2) 0.005(2) 0.029(2)
C9 0.050(2) 0.067(3) 0.072(3) 0.004(2) 0.010(2) 0.004(2)
C11 0.0387(18) 0.0353(18) 0.0350(18) 0.0052(14) 0.0055(14) 0.0055(14)
C12 0.0385(18) 0.041(2) 0.0332(18) 0.0058(15) 0.0046(14) 0.0036(15)
C13 0.0422(19) 0.041(2) 0.0364(19) 0.0103(15) 0.0010(15) 0.0065(15)
C14 0.0358(17) 0.0330(18) 0.041(2) 0.0072(15) 0.0059(15) 0.0041(14)
C15 0.045(2) 0.041(2) 0.052(2) 0.0075(17) 0.0048(17) 0.0138(16)
C16 0.044(2) 0.044(2) 0.059(3) 0.0005(18) 0.0109(18) 0.0156(17)
C17 0.050(2) 0.044(2) 0.042(2) 0.0000(16) 0.0162(17) 0.0087(17)
C18 0.0435(19) 0.0400(19) 0.0360(19) 0.0075(15) 0.0087(15) 0.0063(15)
C19 0.0318(16) 0.0296(17) 0.0370(18) 0.0013(14) 0.0035(14) 0.0012(13)
C20 0.0365(17) 0.0339(18) 0.0347(18) 0.0061(14) 0.0049(14) 0.0052(14)
C21 0.051(2) 0.045(2) 0.037(2) 0.0097(16) 0.0050(16) 0.0089(17)
C22 0.053(2) 0.053(2) 0.037(2) 0.0084(17) 0.0053(17) 0.0074(18)
C31 0.045(2) 0.053(2) 0.0339(19) 0.0081(16) 0.0049(15) 0.0047(17)
C32 0.059(2) 0.043(2) 0.037(2) 0.0120(16) 0.0095(17) -0.0037(17)
C33 0.056(2) 0.0379(19) 0.036(2) 0.0058(15) 0.0092(16) -0.0011(16)
C34 0.0331(17) 0.042(2) 0.0355(18) 0.0096(15) 0.0041(14) 0.0006(14)
C35 0.072(3) 0.045(2) 0.045(2) 0.0184(17) 0.0207(19) 0.0083(19)
C36 0.081(3) 0.045(2) 0.046(2) 0.0095(18) 0.016(2) 0.014(2)
C37 0.0362(17) 0.045(2) 0.0354(19) 0.0092(15) 0.0096(14) 0.0021(15)
C38 0.062(2) 0.063(3) 0.041(2) 0.0174(19) 0.0106(18) 0.002(2)
C39 0.069(3) 0.065(3) 0.047(2) -0.005(2) 0.020(2) -0.014(2)
C40 0.057(3) 0.101(4) 0.054(3) 0.022(2) 0.020(2) 0.022(2)
B1A 0.042(2) 0.035(2) 0.034(2) 0.0041(16) 0.0017(17) 0.0041(17)
O1A 0.0607(17) 0.0687(19) 0.0358(15) 0.0160(13) 0.0095(13) 0.0299(14)
C1A 0.0410(18) 0.0408(19) 0.0262(17) 0.0074(14) -0.0011(14) 0.0144(15)
C2A 0.059(2) 0.045(2) 0.0312(19) 0.0020(16) 0.0008(16) 0.0098(18)
C3A 0.072(3) 0.050(2) 0.032(2) -0.0025(17) -0.0012(18) 0.023(2)
C4A 0.060(2) 0.065(3) 0.031(2) 0.0066(18) 0.0036(17) 0.031(2)
C5A 0.043(2) 0.067(3) 0.042(2) 0.0129(19) 0.0100(17) 0.0194(18)
C6A 0.0378(18) 0.047(2) 0.0339(18) 0.0072(15) 0.0000(15) 0.0131(16)
C7A 0.101(4) 0.053(3) 0.073(3) -0.015(2) 0.021(3) -0.016(3)
C8A 0.085(3) 0.108(4) 0.049(3) 0.005(3) 0.021(2) 0.050(3)
C9A 0.055(2) 0.048(2) 0.063(3) 0.0043(19) 0.018(2) 0.0016(18)
C11A 0.0360(17) 0.0317(17) 0.0303(17) 0.0028(13) 0.0062(13) -0.0001(13)
C12A 0.0342(17) 0.0347(18) 0.0278(16) 0.0058(13) 0.0047(13) -0.0011(14)
C13A 0.0404(18) 0.0361(18) 0.0261(16) 0.0002(13) 0.0102(14) 0.0029(14)
C14A 0.0318(16) 0.0302(17) 0.0307(17) 0.0024(13) 0.0049(13) 0.0000(13)
C15A 0.0425(19) 0.0383(19) 0.0369(19) 0.0023(15) 0.0111(15) 0.0092(15)
C16A 0.043(2) 0.048(2) 0.048(2) 0.0126(17) 0.0040(17) 0.0160(17)
C17A 0.057(2) 0.057(2) 0.0298(19) 0.0128(17) 0.0027(16) 0.0156(19)
C18A 0.052(2) 0.052(2) 0.0300(18) 0.0079(16) 0.0110(16) 0.0152(17)
C19A 0.0351(17) 0.0364(18) 0.0282(17) 0.0053(14) 0.0053(13) 0.0043(14)
C20A 0.0376(17) 0.0403(19) 0.0286(17) 0.0035(14) 0.0114(14) 0.0088(14)
C21A 0.0367(17) 0.0380(19) 0.0294(18) 0.0044(14) 0.0043(14) 0.0015(14)
C22A 0.0384(18) 0.0402(19) 0.0316(19) 0.0055(15) 0.0067(14) 0.0065(14)
C31A 0.0352(17) 0.0393(18) 0.0273(17) 0.0061(14) 0.0064(13) 0.0066(14)
C32A 0.055(2) 0.053(2) 0.034(2) 0.0085(17) -0.0026(16) -0.0128(18)
C33A 0.055(2) 0.051(2) 0.0345(19) 0.0128(17) 0.0037(16) -0.0139(18)
C34A 0.0322(16) 0.0416(19) 0.0289(17) 0.0066(14) 0.0060(13) 0.0042(14)
C35A 0.046(2) 0.048(2) 0.0291(18) 0.0072(15) 0.0015(15) -0.0112(16)
C36A 0.053(2) 0.044(2) 0.0323(19) 0.0112(16) 0.0060(16) -0.0091(17)
C37A 0.0437(19) 0.043(2) 0.0330(18) 0.0132(15) 0.0053(15) 0.0045(15)
C38A 0.068(3) 0.074(3) 0.031(2) 0.0181(19) -0.0063(18) -0.015(2)
C39A 0.059(2) 0.085(3) 0.042(2) 0.014(2) 0.0187(19) 0.000(2)
C40A 0.089(3) 0.059(3) 0.044(2) 0.022(2) 0.009(2) 0.018(2)
C41 0.078(4) 0.113(5) 0.099(4) 0.016(4) 0.022(3) -0.007(3)
C42 0.103(6) 0.430(18) 0.145(7) 0.145(10) 0.077(5) 0.115(8)
C43 0.070(3) 0.135(5) 0.100(5) 0.027(4) 0.039(3) 0.009(3)

loop_
_atom_type_symbol
_atom_type_description
_atom_type_scat_dispersion_real
_atom_type_scat_dispersion_imag
_atom_type_scat_source
C C 0.0033 0.0016 'International Tables Vol C Tables 4.2.6.8 and 6.1.1.4'
H H 0.0000 0.0000 'International Tables Vol C Tables 4.2.6.8 and 6.1.1.4'
B B 0.0013 0.0007 'International Tables Vol C Tables 4.2.6.8 and 6.1.1.4'
O O 0.0106 0.0060 'International Tables Vol C Tables 4.2.6.8 and 6.1.1.4'

loop_
_geom_angle_atom_site_label_1
_geom_angle_atom_site_label_2
_geom_angle_atom_site_label_3
_geom_angle
_geom_angle_site_symmetry_1
_geom_angle_site_symmetry_3
_geom_angle_publ_flag
O1 B1 C11 121.9(4) . . ?
O1 B1 C1 116.2(3) . . ?
C11 B1 C1 121.9(3) . . ?
B1 O1 H1 117(4) . . ?
C2 C1 C6 118.5(3) . . ?
C2 C1 B1 119.8(3) . . ?
C6 C1 B1 121.7(3) . . ?
C3 C2 C1 120.1(3) . . ?
C3 C2 C7 120.1(4) . . ?
C1 C2 C7 119.8(3) . . ?
C4 C3 C2 121.9(3) . . ?
C4 C3 H3 119.0 . . ?
C2 C3 H3 119.0 . . ?
C3 C4 C5 117.7(3) . . ?
C3 C4 C8 121.5(4) . . ?
C5 C4 C8 120.7(4) . . ?
C4 C5 C6 122.3(3) . . ?
C4 C5 H5 118.9 . . ?
C6 C5 H5 118.9 . . ?
C5 C6 C1 119.4(3) . . ?
C5 C6 C9 119.6(3) . . ?
C1 C6 C9 120.9(3) . . ?
C2 C7 H7A 109.5 . . ?
C2 C7 H7B 109.5 . . ?
H7A C7 H7B 109.5 . . ?
C2 C7 H7C 109.5 . . ?
H7A C7 H7C 109.5 . . ?
H7B C7 H7C 109.5 . . ?
C4 C8 H8A 109.5 . . ?
C4 C8 H8B 109.5 . . ?
H8A C8 H8B 109.5 . . ?
C4 C8 H8C 109.5 . . ?
H8A C8 H8C 109.5 . . ?
H8B C8 H8C 109.5 . . ?
C6 C9 H9A 109.5 . . ?
C6 C9 H9B 109.5 . . ?
H9A C9 H9B 109.5 . . ?
C6 C9 H9C 109.5 . . ?
H9A C9 H9C 109.5 . . ?
H9B C9 H9C 109.5 . . ?
C20 C11 C12 117.1(3) . . ?
C20 C11 B1 118.2(3) . . ?
C12 C11 B1 124.6(3) . . ?
C13 C12 C21 119.2(3) . . ?
C13 C12 C11 120.4(3) . . ?
C21 C12 C11 120.4(3) . . ?
C12 C13 C14 121.7(3) . . ?
C12 C13 H13 119.1 . . ?
C14 C13 H13 119.1 . . ?
C13 C14 C15 122.3(3) . . ?
C13 C14 C19 118.6(3) . . ?
C15 C14 C19 119.0(3) . . ?
C16 C15 C14 120.2(3) . . ?
C16 C15 H15 119.9 . . ?
C14 C15 H15 119.9 . . ?
C15 C16 C17 120.8(3) . . ?
C15 C16 H16 119.6 . . ?
C17 C16 H16 119.6 . . ?
C18 C17 C16 120.5(3) . . ?
C18 C17 H17 119.8 . . ?
C16 C17 H17 119.8 . . ?
C17 C18 C19 120.6(3) . . ?
C17 C18 H18 119.7 . . ?
C19 C18 H18 119.7 . . ?
C20 C19 C18 122.9(3) . . ?
C20 C19 C14 118.3(3) . . ?
C18 C19 C14 118.8(3) . . ?
C11 C20 C19 123.8(3) . . ?
C11 C20 H20 118.1 . . ?
C19 C20 H20 118.1 . . ?
C22 C21 C12 177.1(4) . . ?
C21 C22 C31 176.1(4) . . ?
C32 C31 C36 118.2(3) . . ?
C32 C31 C22 119.8(3) . . ?
C36 C31 C22 121.9(4) . . ?
C33 C32 C31 120.5(3) . . ?
C33 C32 H32 119.8 . . ?
C31 C32 H32 119.8 . . ?
C32 C33 C34 122.0(3) . . ?
C32 C33 H33 119.0 . . ?
C34 C33 H33 119.0 . . ?
C35 C34 C33 116.7(3) . . ?
C35 C34 C37 123.6(3) . . ?
C33 C34 C37 119.7(3) . . ?
C36 C35 C34 122.2(3) . . ?
C36 C35 H35 118.9 . . ?
C34 C35 H35 118.9 . . ?
C35 C36 C31 120.5(4) . . ?
C35 C36 H36 119.8 . . ?
C31 C36 H36 119.8 . . ?
C39 C37 C34 110.5(3) . . ?
C39 C37 C38 107.4(3) . . ?
C34 C37 C38 112.3(3) . . ?
C39 C37 C40 109.3(3) . . ?
C34 C37 C40 108.5(3) . . ?
C38 C37 C40 108.7(3) . . ?
C37 C38 H38A 109.5 . . ?
C37 C38 H38B 109.5 . . ?
H38A C38 H38B 109.5 . . ?
C37 C38 H38C 109.5 . . ?
H38A C38 H38C 109.5 . . ?
H38B C38 H38C 109.5 . . ?
C37 C39 H39A 109.5 . . ?
C37 C39 H39B 109.5 . . ?
H39A C39 H39B 109.5 . . ?
C37 C39 H39C 109.5 . . ?
H39A C39 H39C 109.5 . . ?
H39B C39 H39C 109.5 . . ?
C37 C40 H40A 109.5 . . ?
C37 C40 H40B 109.5 . . ?
H40A C40 H40B 109.5 . . ?
C37 C40 H40C 109.5 . . ?
H40A C40 H40C 109.5 . . ?
H40B C40 H40C 109.5 . . ?
O1A B1A C1A 115.6(3) . . ?
O1A B1A C11A 122.4(3) . . ?
C1A B1A C11A 122.0(3) . . ?
B1A O1A H1A 109(4) . . ?
C6A C1A C2A 118.6(3) . . ?
C6A C1A B1A 121.6(3) . . ?
C2A C1A B1A 119.6(3) . . ?
C3A C2A C1A 119.3(4) . . ?
C3A C2A C7A 120.7(4) . . ?
C1A C2A C7A 120.0(3) . . ?
C4A C3A C2A 122.1(4) . . ?
C4A C3A H3A 119.0 . . ?
C2A C3A H3A 119.0 . . ?
C5A C4A C3A 118.1(4) . . ?
C5A C4A C8A 121.1(4) . . ?
C3A C4A C8A 120.7(4) . . ?
C4A C5A C6A 121.5(4) . . ?
C4A C5A H5A 119.2 . . ?
C6A C5A H5A 119.2 . . ?
C5A C6A C1A 120.4(3) . . ?
C5A C6A C9A 119.7(4) . . ?
C1A C6A C9A 119.9(3) . . ?
C2A C7A H7A1 109.5 . . ?
C2A C7A H7A2 109.5 . . ?
H7A1 C7A H7A2 109.5 . . ?
C2A C7A H7A3 109.5 . . ?
H7A1 C7A H7A3 109.5 . . ?
H7A2 C7A H7A3 109.5 . . ?
C4A C8A H8A1 109.5 . . ?
C4A C8A H8A2 109.5 . . ?
H8A1 C8A H8A2 109.5 . . ?
C4A C8A H8A3 109.5 . . ?
H8A1 C8A H8A3 109.5 . . ?
H8A2 C8A H8A3 109.5 . . ?
C6A C9A H9A1 109.5 . . ?
C6A C9A H9A2 109.5 . . ?
H9A1 C9A H9A2 109.5 . . ?
C6A C9A H9A3 109.5 . . ?
H9A1 C9A H9A3 109.5 . . ?
H9A2 C9A H9A3 109.5 . . ?
C20A C11A C12A 117.1(3) . . ?
C20A C11A B1A 118.2(3) . . ?
C12A C11A B1A 124.6(3) . . ?
C13A C12A C11A 120.8(3) . . ?
C13A C12A C21A 118.3(3) . . ?
C11A C12A C21A 120.9(3) . . ?
C12A C13A C14A 121.3(3) . . ?
C12A C13A H13A 119.3 . . ?
C14A C13A H13A 119.3 . . ?
C19A C14A C13A 118.9(3) . . ?
C19A C14A C15A 119.0(3) . . ?
C13A C14A C15A 122.0(3) . . ?
C16A C15A C14A 120.2(3) . . ?
C16A C15A H15A 119.9 . . ?
C14A C15A H15A 119.9 . . ?
C15A C16A C17A 120.9(3) . . ?
C15A C16A H16A 119.5 . . ?
C17A C16A H16A 119.5 . . ?
C18A C17A C16A 120.4(3) . . ?
C18A C17A H17A 119.8 . . ?
C16A C17A H17A 119.8 . . ?
C17A C18A C19A 120.5(3) . . ?
C17A C18A H18A 119.8 . . ?
C19A C18A H18A 119.8 . . ?
C14A C19A C18A 118.9(3) . . ?
C14A C19A C20A 118.5(3) . . ?
C18A C19A C20A 122.6(3) . . ?
C11A C20A C19A 123.2(3) . . ?
C11A C20A H20A 118.4 . . ?
C19A C20A H20A 118.4 . . ?
C22A C21A C12A 175.6(3) . . ?
C21A C22A C31A 179.2(4) . . ?
C36A C31A C32A 118.0(3) . . ?
C36A C31A C22A 121.3(3) . . ?
C32A C31A C22A 120.8(3) . . ?
C33A C32A C31A 120.4(3) . . ?
C33A C32A H32A 119.8 . . ?
C31A C32A H32A 119.8 . . ?
C32A C33A C34A 122.1(3) . . ?
C32A C33A H33A 118.9 . . ?
C34A C33A H33A 118.9 . . ?
C35A C34A C33A 116.8(3) . . ?
C35A C34A C37A 123.1(3) . . ?
C33A C34A C37A 120.1(3) . . ?
C34A C35A C36A 121.7(3) . . ?
C34A C35A H35A 119.1 . . ?
C36A C35A H35A 119.1 . . ?
C31A C36A C35A 120.9(3) . . ?
C31A C36A H36A 119.5 . . ?
C35A C36A H36A 119.5 . . ?
C39A C37A C40A 109.0(3) . . ?
C39A C37A C38A 108.4(3) . . ?
C40A C37A C38A 109.1(3) . . ?
C39A C37A C34A 108.4(3) . . ?
C40A C37A C34A 109.6(3) . . ?
C38A C37A C34A 112.3(3) . . ?
C37A C38A H38D 109.5 . . ?
C37A C38A H38E 109.5 . . ?
H38D C38A H38E 109.5 . . ?
C37A C38A H38F 109.5 . . ?
H38D C38A H38F 109.5 . . ?
H38E C38A H38F 109.5 . . ?
C37A C39A H39D 109.5 . . ?
C37A C39A H39E 109.5 . . ?
H39D C39A H39E 109.5 . . ?
C37A C39A H39F 109.5 . . ?
H39D C39A H39F 109.5 . . ?
H39E C39A H39F 109.5 . . ?
C37A C40A H40D 109.5 . . ?
C37A C40A H40E 109.5 . . ?
H40D C40A H40E 109.5 . . ?
C37A C40A H40F 109.5 . . ?
H40D C40A H40F 109.5 . . ?
H40E C40A H40F 109.5 . . ?
C42 C41 H41A 109.5 . . ?
C42 C41 H41B 109.5 . . ?
H41A C41 H41B 109.5 . . ?
C42 C41 H41C 109.5 . . ?
H41A C41 H41C 109.5 . . ?
H41B C41 H41C 109.5 . . ?
C43 C42 C41 126.6(6) . . ?
C43 C42 H42A 105.7 . . ?
C41 C42 H42A 105.7 . . ?
C43 C42 H42B 105.7 . . ?
C41 C42 H42B 105.7 . . ?
H42A C42 H42B 106.1 . . ?
C42 C43 C43 129.9(7) . 2_575 ?
C42 C43 H43A 104.8 . . ?
C43 C43 H43A 104.8 2_575 . ?
C42 C43 H43B 104.8 . . ?
C43 C43 H43B 104.8 2_575 . ?
H43A C43 H43B 105.8 . . ?

loop_
_geom_bond_atom_site_label_1
_geom_bond_atom_site_label_2
_geom_bond_distance
_geom_bond_site_symmetry_2
_geom_bond_publ_flag
B1 O1 1.351(5) . ?
B1 C11 1.574(5) . ?
B1 C1 1.576(5) . ?
O1 H1 0.82(6) . ?
C1 C2 1.403(5) . ?
C1 C6 1.404(5) . ?
C2 C3 1.386(5) . ?
C2 C7 1.509(5) . ?
C3 C4 1.381(5) . ?
C3 H3 0.9500 . ?
C4 C5 1.382(5) . ?
C4 C8 1.507(5) . ?
C5 C6 1.392(5) . ?
C5 H5 0.9500 . ?
C6 C9 1.509(5) . ?
C7 H7A 0.9800 . ?
C7 H7B 0.9800 . ?
C7 H7C 0.9800 . ?
C8 H8A 0.9800 . ?
C8 H8B 0.9800 . ?
C8 H8C 0.9800 . ?
C9 H9A 0.9800 . ?
C9 H9B 0.9800 . ?
C9 H9C 0.9800 . ?
C11 C20 1.372(5) . ?
C11 C12 1.444(5) . ?
C12 C13 1.372(5) . ?
C12 C21 1.438(5) . ?
C13 C14 1.413(5) . ?
C13 H13 0.9500 . ?
C14 C15 1.415(5) . ?
C14 C19 1.422(4) . ?
C15 C16 1.363(5) . ?
C15 H15 0.9500 . ?
C16 C17 1.397(5) . ?
C16 H16 0.9500 . ?
C17 C18 1.366(5) . ?
C17 H17 0.9500 . ?
C18 C19 1.409(5) . ?
C18 H18 0.9500 . ?
C19 C20 1.408(4) . ?
C20 H20 0.9500 . ?
C21 C22 1.199(5) . ?
C22 C31 1.438(5) . ?
C31 C32 1.391(5) . ?
C31 C36 1.393(5) . ?
C32 C33 1.379(5) . ?
C32 H32 0.9500 . ?
C33 C34 1.397(5) . ?
C33 H33 0.9500 . ?
C34 C35 1.385(5) . ?
C34 C37 1.526(5) . ?
C35 C36 1.380(5) . ?
C35 H35 0.9500 . ?
C36 H36 0.9500 . ?
C37 C39 1.518(5) . ?
C37 C38 1.528(5) . ?
C37 C40 1.538(5) . ?
C38 H38A 0.9800 . ?
C38 H38B 0.9800 . ?
C38 H38C 0.9800 . ?
C39 H39A 0.9800 . ?
C39 H39B 0.9800 . ?
C39 H39C 0.9800 . ?
C40 H40A 0.9800 . ?
C40 H40B 0.9800 . ?
C40 H40C 0.9800 . ?
B1A O1A 1.350(5) . ?
B1A C1A 1.569(5) . ?
B1A C11A 1.578(5) . ?
O1A H1A 0.85(6) . ?
C1A C6A 1.391(5) . ?
C1A C2A 1.406(5) . ?
C2A C3A 1.388(5) . ?
C2A C7A 1.502(6) . ?
C3A C4A 1.379(6) . ?
C3A H3A 0.9500 . ?
C4A C5A 1.374(6) . ?
C4A C8A 1.514(5) . ?
C5A C6A 1.385(5) . ?
C5A H5A 0.9500 . ?
C6A C9A 1.517(5) . ?
C7A H7A1 0.9800 . ?
C7A H7A2 0.9800 . ?
C7A H7A3 0.9800 . ?
C8A H8A1 0.9800 . ?
C8A H8A2 0.9800 . ?
C8A H8A3 0.9800 . ?
C9A H9A1 0.9800 . ?
C9A H9A2 0.9800 . ?
C9A H9A3 0.9800 . ?
C11A C20A 1.374(4) . ?
C11A C12A 1.440(4) . ?
C12A C13A 1.369(4) . ?
C12A C21A 1.448(4) . ?
C13A C14A 1.416(4) . ?
C13A H13A 0.9500 . ?
C14A C19A 1.408(4) . ?
C14A C15A 1.420(4) . ?
C15A C16A 1.355(5) . ?
C15A H15A 0.9500 . ?
C16A C17A 1.393(5) . ?
C16A H16A 0.9500 . ?
C17A C18A 1.364(5) . ?
C17A H17A 0.9500 . ?
C18A C19A 1.415(4) . ?
C18A H18A 0.9500 . ?
C19A C20A 1.417(4) . ?
C20A H20A 0.9500 . ?
C21A C22A 1.205(4) . ?
C22A C31A 1.438(4) . ?
C31A C36A 1.379(5) . ?
C31A C32A 1.392(5) . ?
C32A C33A 1.380(5) . ?
C32A H32A 0.9500 . ?
C33A C34A 1.389(5) . ?
C33A H33A 0.9500 . ?
C34A C35A 1.380(5) . ?
C34A C37A 1.532(4) . ?
C35A C36A 1.389(5) . ?
C35A H35A 0.9500 . ?
C36A H36A 0.9500 . ?
C37A C39A 1.523(5) . ?
C37A C40A 1.524(5) . ?
C37A C38A 1.526(5) . ?
C38A H38D 0.9800 . ?
C38A H38E 0.9800 . ?
C38A H38F 0.9800 . ?
C39A H39D 0.9800 . ?
C39A H39E 0.9800 . ?
C39A H39F 0.9800 . ?
C40A H40D 0.9800 . ?
C40A H40E 0.9800 . ?
C40A H40F 0.9800 . ?
C41 C42 1.476(9) . ?
C41 H41A 0.9800 . ?
C41 H41B 0.9800 . ?
C41 H41C 0.9800 . ?
C42 C43 1.361(9) . ?
C42 H42A 0.9900 . ?
C42 H42B 0.9900 . ?
C43 C43 1.420(11) 2_575 ?
C43 H43A 0.9900 . ?
C43 H43B 0.9900 . ?

loop_
_geom_torsion_atom_site_label_1
_geom_torsion_atom_site_label_2
_geom_torsion_atom_site_label_3
_geom_torsion_atom_site_label_4
_geom_torsion
_geom_torsion_site_symmetry_1
_geom_torsion_site_symmetry_2
_geom_torsion_site_symmetry_3
_geom_torsion_site_symmetry_4
_geom_torsion_publ_flag
O1 B1 C1 C2 -86.9(5) . . . . ?
C11 B1 C1 C2 96.0(4) . . . . ?
O1 B1 C1 C6 91.1(5) . . . . ?
C11 B1 C1 C6 -85.9(5) . . . . ?
C6 C1 C2 C3 1.3(5) . . . . ?
B1 C1 C2 C3 179.4(3) . . . . ?
C6 C1 C2 C7 -177.5(3) . . . . ?
B1 C1 C2 C7 0.5(5) . . . . ?
C1 C2 C3 C4 -1.2(5) . . . . ?
C7 C2 C3 C4 177.6(4) . . . . ?
C2 C3 C4 C5 0.6(5) . . . . ?
C2 C3 C4 C8 -179.5(3) . . . . ?
C3 C4 C5 C6 0.0(5) . . . . ?
C8 C4 C5 C6 -179.9(3) . . . . ?
C4 C5 C6 C1 0.1(5) . . . . ?
C4 C5 C6 C9 -179.0(3) . . . . ?
C2 C1 C6 C5 -0.8(5) . . . . ?
B1 C1 C6 C5 -178.9(3) . . . . ?
C2 C1 C6 C9 178.3(3) . . . . ?
B1 C1 C6 C9 0.3(5) . . . . ?
O1 B1 C11 C20 -163.7(4) . . . . ?
C1 B1 C11 C20 13.2(6) . . . . ?
O1 B1 C11 C12 12.0(6) . . . . ?
C1 B1 C11 C12 -171.1(3) . . . . ?
C20 C11 C12 C13 3.4(5) . . . . ?
B1 C11 C12 C13 -172.4(3) . . . . ?
C20 C11 C12 C21 -175.7(3) . . . . ?
B1 C11 C12 C21 8.5(5) . . . . ?
C21 C12 C13 C14 177.7(3) . . . . ?
C11 C12 C13 C14 -1.5(5) . . . . ?
C12 C13 C14 C15 179.8(3) . . . . ?
C12 C13 C14 C19 -1.4(5) . . . . ?
C13 C14 C15 C16 176.7(3) . . . . ?
C19 C14 C15 C16 -2.1(5) . . . . ?
C14 C15 C16 C17 0.7(6) . . . . ?
C15 C16 C17 C18 0.5(6) . . . . ?
C16 C17 C18 C19 -0.3(5) . . . . ?
C17 C18 C19 C20 -179.9(3) . . . . ?
C17 C18 C19 C14 -1.2(5) . . . . ?
C13 C14 C19 C20 2.3(5) . . . . ?
C15 C14 C19 C20 -178.9(3) . . . . ?
C13 C14 C19 C18 -176.5(3) . . . . ?
C15 C14 C19 C18 2.3(5) . . . . ?
C12 C11 C20 C19 -2.5(5) . . . . ?
B1 C11 C20 C19 173.5(3) . . . . ?
C18 C19 C20 C11 178.5(3) . . . . ?
C14 C19 C20 C11 -0.3(5) . . . . ?
C36 C31 C32 C33 0.6(5) . . . . ?
C22 C31 C32 C33 177.5(4) . . . . ?
C31 C32 C33 C34 0.3(6) . . . . ?
C32 C33 C34 C35 -0.9(5) . . . . ?
C32 C33 C34 C37 -179.0(3) . . . . ?
C33 C34 C35 C36 0.6(6) . . . . ?
C37 C34 C35 C36 178.7(4) . . . . ?
C34 C35 C36 C31 0.2(6) . . . . ?
C32 C31 C36 C35 -0.9(6) . . . . ?
C22 C31 C36 C35 -177.6(4) . . . . ?
C35 C34 C37 C39 130.3(4) . . . . ?
C33 C34 C37 C39 -51.6(4) . . . . ?
C35 C34 C37 C38 10.4(5) . . . . ?
C33 C34 C37 C38 -171.6(3) . . . . ?
C35 C34 C37 C40 -109.8(4) . . . . ?
C33 C34 C37 C40 68.2(4) . . . . ?
O1A B1A C1A C6A 94.4(4) . . . . ?
C11A B1A C1A C6A -84.6(4) . . . . ?
O1A B1A C1A C2A -80.7(4) . . . . ?
C11A B1A C1A C2A 100.4(4) . . . . ?
C6A C1A C2A C3A -2.4(5) . . . . ?
B1A C1A C2A C3A 172.8(3) . . . . ?
C6A C1A C2A C7A 178.9(4) . . . . ?
B1A C1A C2A C7A -5.9(5) . . . . ?
C1A C2A C3A C4A 0.2(5) . . . . ?
C7A C2A C3A C4A 178.9(4) . . . . ?
C2A C3A C4A C5A 1.5(5) . . . . ?
C2A C3A C4A C8A -178.5(3) . . . . ?
C3A C4A C5A C6A -1.0(5) . . . . ?
C8A C4A C5A C6A 179.0(3) . . . . ?
C4A C5A C6A C1A -1.2(5) . . . . ?
C4A C5A C6A C9A 179.5(3) . . . . ?
C2A C1A C6A C5A 2.9(5) . . . . ?
B1A C1A C6A C5A -172.2(3) . . . . ?
C2A C1A C6A C9A -177.8(3) . . . . ?
B1A C1A C6A C9A 7.1(5) . . . . ?
O1A B1A C11A C20A 175.4(3) . . . . ?
C1A B1A C11A C20A -5.7(5) . . . . ?
O1A B1A C11A C12A -5.7(5) . . . . ?
C1A B1A C11A C12A 173.2(3) . . . . ?
C20A C11A C12A C13A 2.9(5) . . . . ?
B1A C11A C12A C13A -176.0(3) . . . . ?
C20A C11A C12A C21A -176.3(3) . . . . ?
B1A C11A C12A C21A 4.9(5) . . . . ?
C11A C12A C13A C14A -3.3(5) . . . . ?
C21A C12A C13A C14A 175.9(3) . . . . ?
C12A C13A C14A C19A 0.6(5) . . . . ?
C12A C13A C14A C15A -176.7(3) . . . . ?
C19A C14A C15A C16A -1.5(5) . . . . ?
C13A C14A C15A C16A 175.9(3) . . . . ?
C14A C15A C16A C17A 0.0(6) . . . . ?
C15A C16A C17A C18A 1.6(6) . . . . ?
C16A C17A C18A C19A -1.7(6) . . . . ?
C13A C14A C19A C18A -176.1(3) . . . . ?
C15A C14A C19A C18A 1.3(5) . . . . ?
C13A C14A C19A C20A 2.3(5) . . . . ?
C15A C14A C19A C20A 179.7(3) . . . . ?
C17A C18A C19A C14A 0.3(5) . . . . ?
C17A C18A C19A C20A -178.1(3) . . . . ?
C12A C11A C20A C19A 0.1(5) . . . . ?
B1A C11A C20A C19A 179.1(3) . . . . ?
C14A C19A C20A C11A -2.7(5) . . . . ?
C18A C19A C20A C11A 175.7(3) . . . . ?
C36A C31A C32A C33A 0.7(6) . . . . ?
C22A C31A C32A C33A -179.9(3) . . . . ?
C31A C32A C33A C34A 0.4(6) . . . . ?
C32A C33A C34A C35A -1.2(6) . . . . ?
C32A C33A C34A C37A -179.2(3) . . . . ?
C33A C34A C35A C36A 0.9(5) . . . . ?
C37A C34A C35A C36A 178.8(3) . . . . ?
C32A C31A C36A C35A -1.0(5) . . . . ?
C22A C31A C36A C35A 179.6(3) . . . . ?
C34A C35A C36A C31A 0.2(6) . . . . ?
C35A C34A C37A C39A -116.6(4) . . . . ?
C33A C34A C37A C39A 61.3(4) . . . . ?
C35A C34A C37A C40A 124.5(4) . . . . ?
C33A C34A C37A C40A -57.6(4) . . . . ?
C35A C34A C37A C38A 3.1(5) . . . . ?
C33A C34A C37A C38A -179.0(3) . . . . ?
C41 C42 C43 C43 -178.8(10) . . . 2_575 ?
